data_4109091
loop_
_publ_author_name
'Suzanne Burling'
'Belinda M. Paine'
'Devendrababu Nama'
'Victoria S. Brown'
'Mary F. Mahon'
'Timothy J. Prior'
'Paul S. Pregosin'
'Michael K. Whittlesey'
'Jonathan M. J. Williams'

_publ_section_title
;
 CH Activation Reactions of Ruthenium N-Heterocyclic Carbene Complexes:
 Application in a Catalytic Tandem Reaction Involving CC Bond Formation
 from Alcohols
;
_journal_name_full 'Journal of the American Chemical Society'
_journal_page_first 1987
_journal_page_last 1995
_journal_paper_doi 10.1021/ja065790c
_journal_volume 129
_journal_year 2007
_chemical_formula_sum 'C46 H48 N2 O P2 Ru'
_chemical_formula_weight 807.87
_chemical_name_systematic
;
 ?
;
_space_group_IT_number 14
_symmetry_cell_setting monoclinic
_symmetry_space_group_name_Hall '-P 2yn'
_symmetry_space_group_name_H-M 'P 1 21/n 1'
_atom_sites_solution_hydrogens geom
_atom_sites_solution_primary direct
_atom_sites_solution_secondary difmap
_audit_creation_method SHELXL-97
_cell_angle_alpha 90.00
_cell_angle_beta 110.251(1)
_cell_angle_gamma 90.00
_cell_formula_units_Z 4
_cell_length_a 9.5160(1)
_cell_length_b 33.3440(3)
_cell_length_c 13.4570(1)
_cell_measurement_reflns_used 49845
_cell_measurement_temperature 150(2)
_cell_measurement_theta_max 27.485
_cell_measurement_theta_min 2.910
_cell_volume 4005.98(7)
_computing_cell_refinement 'HKL Scalepack (Otwinowski & Minor 1997)'
_computing_data_reduction 'Denzo and Scalepack (otwinowski & Minor, 1997'
_computing_molecular_graphics 'ORTEX (P.McArdle, 1995)'
_computing_publication_material 'SHELXL-97/2 (Sheldrick,1997)'
_computing_structure_refinement 'SHELXL-97 (Sheldrick, 1997)'
_computing_structure_solution 'SHELXS-97 (Sheldrick, 1990)'
_diffrn_ambient_temperature 150(2)
_diffrn_measured_fraction_theta_full 0.959
_diffrn_measured_fraction_theta_max 0.959
_diffrn_measurement_device_type KappaCCD
_diffrn_measurement_method KappaCCD
_diffrn_radiation_monochromator graphite
_diffrn_radiation_source 'fine-focus sealed tube'
_diffrn_radiation_type MoK\a
_diffrn_radiation_wavelength 0.71073
_diffrn_reflns_av_R_equivalents 0.0491
_diffrn_reflns_av_sigmaI/netI 0.0374
_diffrn_reflns_limit_h_max 12
_diffrn_reflns_limit_h_min -12
_diffrn_reflns_limit_k_max 43
_diffrn_reflns_limit_k_min -43
_diffrn_reflns_limit_l_max 17
_diffrn_reflns_limit_l_min -17
_diffrn_reflns_number 40819
_diffrn_reflns_theta_full 27.47
_diffrn_reflns_theta_max 27.47
_diffrn_reflns_theta_min 3.70
_exptl_absorpt_coefficient_mu 0.508
_exptl_absorpt_correction_T_max 0.95
_exptl_absorpt_correction_T_min 0.89
_exptl_absorpt_correction_type multi-scan
_exptl_absorpt_process_details
;
 ?
;
_exptl_crystal_colour Colourless
_exptl_crystal_density_diffrn 1.339
_exptl_crystal_description Block
_exptl_crystal_F_000 1680
_exptl_crystal_size_max 0.20
_exptl_crystal_size_mid 0.08
_exptl_crystal_size_min 0.08
_refine_diff_density_max 0.411
_refine_diff_density_min -0.844
_refine_diff_density_rms 0.107
_refine_ls_extinction_method none
_refine_ls_goodness_of_fit_ref 1.072
_refine_ls_hydrogen_treatment mixed
_refine_ls_matrix_type full
_refine_ls_number_parameters 471
_refine_ls_number_reflns 8809
_refine_ls_number_restraints 2
_refine_ls_restrained_S_all 1.073
_refine_ls_R_factor_all 0.0398
_refine_ls_R_factor_gt 0.0316
_refine_ls_shift/su_max 0.001
_refine_ls_shift/su_mean 0.000
_refine_ls_structure_factor_coef Fsqd
_refine_ls_weighting_details 'calc w=1/[\s^2^(Fo^2^)+(0.0199P)^2^+3.3520P] where P=(Fo^2^+2Fc^2^)/3'
_refine_ls_weighting_scheme calc
_refine_ls_wR_factor_gt 0.0683
_refine_ls_wR_factor_ref 0.0709
_reflns_number_gt 7844
_reflns_number_total 8809
_reflns_threshold_expression >2sigma(I)
_cod_data_source_file ja065790csi20060815_040710.cif
_cod_data_source_block c:\x-ray\kappa\k05mkw4\maxus\k05mkw4
_cod_original_cell_volume 4006.01(6)
_cod_database_code 4109091

loop_
_symmetry_equiv_pos_as_xyz
'x, y, z'
'-x+1/2, y+1/2, -z+1/2'
'-x, -y, -z'
'x-1/2, -y-1/2, z-1/2'

loop_
_atom_site_label
_atom_site_type_symbol
_atom_site_fract_x
_atom_site_fract_y
_atom_site_fract_z
_atom_site_U_iso_or_equiv
_atom_site_adp_type
_atom_site_occupancy
_atom_site_symmetry_multiplicity
_atom_site_calc_flag
_atom_site_refinement_flags
Ru1 Ru 0.707318(17) 0.113197(4) 0.124366(11) 0.01634(5) Uani 1 1 d D
P1 P 0.67967(6) 0.166004(14) 0.00940(4) 0.01881(10) Uani 1 1 d .
P2 P 0.83104(5) 0.074032(14) 0.26975(4) 0.01635(10) Uani 1 1 d .
O1 O 0.69438(17) 0.04763(5) -0.03652(11) 0.0312(3) Uani 1 1 d .
N1 N 0.43219(19) 0.12057(5) 0.20983(13) 0.0216(3) Uani 1 1 d .
N2 N 0.35146(18) 0.10444(5) 0.04578(12) 0.0193(3) Uani 1 1 d .
C1 C 0.6956(2) 0.07167(6) 0.02515(15) 0.0205(4) Uani 1 1 d .
C2 C 0.4823(2) 0.11112(5) 0.12815(14) 0.0175(4) Uani 1 1 d .
C3 C 0.2771(2) 0.12033(7) 0.17701(17) 0.0289(5) Uani 1 1 d .
H3 H 0.2178 0.1263 0.2193 0.035 Uiso 1 1 calc R
C4 C 0.2267(2) 0.11017(7) 0.07450(17) 0.0278(5) Uani 1 1 d .
H4 H 0.1249 0.1074 0.0301 0.033 Uiso 1 1 calc R
C5 C 0.5253(2) 0.12973(6) 0.31961(15) 0.0260(4) Uani 1 1 d .
H5 H 0.6294 0.1203 0.3303 0.031 Uiso 1 1 calc R
C6 C 0.5322(3) 0.17468(7) 0.33891(19) 0.0403(6) Uani 1 1 d .
H6A H 0.5687 0.1880 0.2877 0.061 Uiso 1 1 calc R
H6B H 0.6004 0.1803 0.4109 0.061 Uiso 1 1 calc R
H6C H 0.4319 0.1847 0.3306 0.061 Uiso 1 1 calc R
C7 C 0.4703(3) 0.10696(8) 0.39737(17) 0.0360(5) Uani 1 1 d .
H7A H 0.4678 0.0782 0.3821 0.054 Uiso 1 1 calc R
H7B H 0.3695 0.1162 0.3902 0.054 Uiso 1 1 calc R
H7C H 0.5384 0.1119 0.4698 0.054 Uiso 1 1 calc R
C8 C 0.3413(2) 0.08921(6) -0.05909(14) 0.0218(4) Uani 1 1 d .
H8 H 0.4388 0.0948 -0.0691 0.026 Uiso 1 1 calc R
C9 C 0.2185(3) 0.11081(7) -0.14640(16) 0.0319(5) Uani 1 1 d .
H9A H 0.2378 0.1397 -0.1408 0.048 Uiso 1 1 calc R
H9B H 0.1214 0.1053 -0.1391 0.048 Uiso 1 1 calc R
H9C H 0.2173 0.1013 -0.2156 0.048 Uiso 1 1 calc R
C10 C 0.3181(2) 0.04413(6) -0.06355(16) 0.0280(5) Uani 1 1 d .
H10A H 0.3997 0.0314 -0.0064 0.042 Uiso 1 1 calc R
H10B H 0.3175 0.0340 -0.1320 0.042 Uiso 1 1 calc R
H10C H 0.2223 0.0379 -0.0551 0.042 Uiso 1 1 calc R
C11 C 0.4985(2) 0.19254(6) -0.04056(16) 0.0241(4) Uani 1 1 d .
C12 C 0.4305(3) 0.20562(7) -0.14446(18) 0.0326(5) Uani 1 1 d .
H12 H 0.4795 0.2014 -0.1943 0.039 Uiso 1 1 calc R
C13 C 0.2915(3) 0.22478(8) -0.1766(2) 0.0435(6) Uani 1 1 d .
H13 H 0.2466 0.2337 -0.2477 0.052 Uiso 1 1 calc R
C14 C 0.2199(3) 0.23073(7) -0.1047(2) 0.0482(7) Uani 1 1 d .
H14 H 0.1243 0.2432 -0.1266 0.058 Uiso 1 1 calc R
C15 C 0.2867(3) 0.21851(7) -0.0008(2) 0.0456(7) Uani 1 1 d .
H15 H 0.2377 0.2230 0.0489 0.055 Uiso 1 1 calc R
C16 C 0.4252(3) 0.19965(6) 0.03118(19) 0.0329(5) Uani 1 1 d .
H16 H 0.4706 0.1915 0.1029 0.040 Uiso 1 1 calc R
C17 C 0.7152(2) 0.15508(6) -0.11467(15) 0.0215(4) Uani 1 1 d .
C18 C 0.8406(2) 0.16940(7) -0.13400(16) 0.0286(5) Uani 1 1 d .
H18 H 0.9103 0.1860 -0.0829 0.034 Uiso 1 1 calc R
C19 C 0.8656(3) 0.15975(7) -0.22736(17) 0.0325(5) Uani 1 1 d .
H19 H 0.9524 0.1696 -0.2389 0.039 Uiso 1 1 calc R
C20 C 0.7656(3) 0.13608(7) -0.30276(17) 0.0312(5) Uani 1 1 d .
H20 H 0.7821 0.1299 -0.3668 0.037 Uiso 1 1 calc R
C21 C 0.6405(3) 0.12133(7) -0.28466(17) 0.0333(5) Uani 1 1 d .
H21 H 0.5713 0.1048 -0.3361 0.040 Uiso 1 1 calc R
C22 C 0.6162(3) 0.13068(6) -0.19157(16) 0.0289(5) Uani 1 1 d .
H22 H 0.5303 0.1203 -0.1799 0.035 Uiso 1 1 calc R
C23 C 0.8086(2) 0.20876(6) 0.05931(16) 0.0250(4) Uani 1 1 d .
C24 C 0.9428(3) 0.20375(7) 0.14318(17) 0.0308(5) Uani 1 1 d .
H24 H 0.9641 0.1788 0.1796 0.037 Uiso 1 1 calc R
C25 C 1.0460(3) 0.23490(8) 0.1742(2) 0.0395(6) Uani 1 1 d .
H25 H 1.1375 0.2310 0.2313 0.047 Uiso 1 1 calc R
C26 C 1.0166(3) 0.27132(8) 0.1231(2) 0.0431(7) Uani 1 1 d .
H26 H 1.0882 0.2924 0.1438 0.052 Uiso 1 1 calc R
C27 C 0.8821(3) 0.27699(7) 0.0413(2) 0.0431(6) Uani 1 1 d .
H27 H 0.8602 0.3023 0.0067 0.052 Uiso 1 1 calc R
C28 C 0.7783(3) 0.24591(7) 0.00907(19) 0.0337(5) Uani 1 1 d .
H28 H 0.6864 0.2501 -0.0475 0.040 Uiso 1 1 calc R
C29 C 0.7193(2) 0.04311(6) 0.32775(14) 0.0179(4) Uani 1 1 d .
C30 C 0.5976(2) 0.02310(6) 0.25566(15) 0.0204(4) Uani 1 1 d .
H30 H 0.5673 0.0295 0.1825 0.024 Uiso 1 1 calc R
C31 C 0.5202(2) -0.00606(6) 0.28947(16) 0.0254(4) Uani 1 1 d .
H31 H 0.4398 -0.0201 0.2393 0.030 Uiso 1 1 calc R
C32 C 0.5602(2) -0.01472(6) 0.39625(17) 0.0273(4) Uani 1 1 d .
H32 H 0.5079 -0.0348 0.4195 0.033 Uiso 1 1 calc R
C33 C 0.6773(2) 0.00607(6) 0.46929(16) 0.0256(4) Uani 1 1 d .
H33 H 0.7031 0.0006 0.5428 0.031 Uiso 1 1 calc R
C34 C 0.7566(2) 0.03470(6) 0.43569(15) 0.0222(4) Uani 1 1 d .
H34 H 0.8367 0.0487 0.4862 0.027 Uiso 1 1 calc R
C35 C 0.9487(2) 0.03325(6) 0.24678(14) 0.0177(4) Uani 1 1 d .
C36 C 1.0202(2) 0.03875(6) 0.17317(17) 0.0266(4) Uani 1 1 d .
H36 H 1.0114 0.0638 0.1378 0.032 Uiso 1 1 calc R
C37 C 1.1037(2) 0.00831(7) 0.15083(18) 0.0324(5) Uani 1 1 d .
H37 H 1.1516 0.0127 0.1004 0.039 Uiso 1 1 calc R
C38 C 1.1178(2) -0.02831(6) 0.20129(16) 0.0268(4) Uani 1 1 d .
H38 H 1.1741 -0.0493 0.1851 0.032 Uiso 1 1 calc R
C39 C 1.0496(2) -0.03426(6) 0.27547(15) 0.0230(4) Uani 1 1 d .
H39 H 1.0601 -0.0593 0.3112 0.028 Uiso 1 1 calc R
C40 C 0.9658(2) -0.00376(6) 0.29807(14) 0.0206(4) Uani 1 1 d .
H40 H 0.9193 -0.0082 0.3493 0.025 Uiso 1 1 calc R
C41 C 0.9626(2) 0.09984(6) 0.38704(15) 0.0212(4) Uani 1 1 d .
C42 C 0.9416(3) 0.14027(7) 0.40564(17) 0.0312(5) Uani 1 1 d .
H42 H 0.8626 0.1548 0.3557 0.037 Uiso 1 1 calc R
C43 C 1.0348(3) 0.15940(7) 0.49620(18) 0.0399(6) Uani 1 1 d .
H43 H 1.0185 0.1868 0.5082 0.048 Uiso 1 1 calc R
C44 C 1.1520(3) 0.13855(7) 0.56929(17) 0.0379(6) Uani 1 1 d .
H44 H 1.2155 0.1516 0.6314 0.045 Uiso 1 1 calc R
C45 C 1.1753(3) 0.09899(7) 0.55095(17) 0.0339(5) Uani 1 1 d .
H45 H 1.2562 0.0848 0.6001 0.041 Uiso 1 1 calc R
C46 C 1.0812(2) 0.07959(6) 0.46069(15) 0.0274(5) Uani 1 1 d .
H46 H 1.0983 0.0522 0.4493 0.033 Uiso 1 1 calc R
H1 H 0.7173 0.1489 0.2071 0.045(7) Uiso 1 1 d RD
H2 H 0.8791 0.1216 0.1384 0.039(7) Uiso 1 1 d RD

loop_
_atom_site_aniso_label
_atom_site_aniso_U_11
_atom_site_aniso_U_22
_atom_site_aniso_U_33
_atom_site_aniso_U_23
_atom_site_aniso_U_13
_atom_site_aniso_U_12
Ru1 0.01874(9) 0.01512(8) 0.01546(8) 0.00144(5) 0.00629(6) 0.00038(6)
P1 0.0242(3) 0.0153(2) 0.0188(2) 0.00182(18) 0.0099(2) 0.00019(19)
P2 0.0172(2) 0.0166(2) 0.0144(2) 0.00015(17) 0.00430(18) -0.00156(17)
O1 0.0401(9) 0.0286(8) 0.0263(8) -0.0056(6) 0.0131(7) 0.0052(7)
N1 0.0258(9) 0.0212(9) 0.0204(8) -0.0022(6) 0.0114(7) 0.0003(7)
N2 0.0190(8) 0.0198(8) 0.0196(8) 0.0003(6) 0.0072(7) -0.0008(6)
C1 0.0210(10) 0.0231(10) 0.0180(9) 0.0050(8) 0.0075(8) 0.0027(7)
C2 0.0231(10) 0.0126(9) 0.0180(9) 0.0007(7) 0.0086(8) 0.0006(7)
C3 0.0269(12) 0.0327(12) 0.0330(11) -0.0023(9) 0.0177(9) 0.0004(9)
C4 0.0192(11) 0.0337(12) 0.0319(11) 0.0010(9) 0.0107(9) -0.0002(8)
C5 0.0336(12) 0.0262(11) 0.0201(10) -0.0040(8) 0.0117(9) 0.0005(9)
C6 0.0606(17) 0.0298(13) 0.0328(12) -0.0111(10) 0.0188(12) -0.0027(11)
C7 0.0445(14) 0.0444(15) 0.0258(11) 0.0015(10) 0.0204(10) 0.0031(11)
C8 0.0221(10) 0.0263(11) 0.0164(9) -0.0007(7) 0.0060(8) -0.0007(8)
C9 0.0327(12) 0.0323(12) 0.0235(10) 0.0052(9) 0.0004(9) -0.0024(9)
C10 0.0296(12) 0.0260(11) 0.0249(10) -0.0029(8) 0.0047(9) 0.0016(8)
C11 0.0288(11) 0.0148(9) 0.0314(11) 0.0055(8) 0.0140(9) 0.0026(8)
C12 0.0355(13) 0.0279(12) 0.0377(12) 0.0134(9) 0.0168(10) 0.0068(9)
C13 0.0414(15) 0.0347(14) 0.0507(15) 0.0213(11) 0.0112(12) 0.0089(11)
C14 0.0376(15) 0.0294(13) 0.080(2) 0.0210(13) 0.0233(14) 0.0166(11)
C15 0.0534(17) 0.0294(13) 0.0701(18) 0.0109(12) 0.0417(15) 0.0148(11)
C16 0.0437(14) 0.0216(11) 0.0407(13) 0.0064(9) 0.0237(11) 0.0082(9)
C17 0.0283(11) 0.0177(9) 0.0205(9) 0.0047(7) 0.0109(8) 0.0045(8)
C18 0.0260(11) 0.0344(12) 0.0264(11) -0.0001(9) 0.0102(9) 0.0038(9)
C19 0.0288(12) 0.0430(14) 0.0302(11) 0.0048(10) 0.0160(10) 0.0098(10)
C20 0.0437(14) 0.0311(12) 0.0230(11) 0.0050(9) 0.0170(10) 0.0158(10)
C21 0.0507(15) 0.0261(12) 0.0219(10) -0.0002(8) 0.0113(10) -0.0018(10)
C22 0.0396(13) 0.0257(11) 0.0244(10) 0.0017(8) 0.0147(10) -0.0070(9)
C23 0.0358(12) 0.0190(10) 0.0277(10) -0.0045(8) 0.0206(9) -0.0053(8)
C24 0.0379(13) 0.0257(11) 0.0326(11) -0.0078(9) 0.0170(10) -0.0076(9)
C25 0.0401(14) 0.0395(14) 0.0447(14) -0.0190(11) 0.0219(12) -0.0154(11)
C26 0.0547(17) 0.0322(14) 0.0592(17) -0.0217(12) 0.0410(14) -0.0221(11)
C27 0.0646(18) 0.0205(12) 0.0597(17) -0.0029(11) 0.0414(15) -0.0092(11)
C28 0.0454(14) 0.0230(11) 0.0405(13) 0.0005(9) 0.0246(11) -0.0044(9)
C29 0.0184(10) 0.0177(9) 0.0184(9) 0.0011(7) 0.0076(7) 0.0018(7)
C30 0.0204(10) 0.0223(10) 0.0185(9) -0.0004(7) 0.0068(8) 0.0011(7)
C31 0.0211(11) 0.0255(11) 0.0306(11) -0.0051(8) 0.0102(9) -0.0033(8)
C32 0.0294(12) 0.0248(11) 0.0345(11) 0.0035(9) 0.0199(10) -0.0019(8)
C33 0.0278(11) 0.0306(12) 0.0215(10) 0.0052(8) 0.0125(8) 0.0049(8)
C34 0.0223(10) 0.0255(10) 0.0193(9) 0.0006(8) 0.0078(8) 0.0003(8)
C35 0.0144(9) 0.0195(9) 0.0172(9) -0.0015(7) 0.0028(7) -0.0010(7)
C36 0.0254(11) 0.0250(11) 0.0324(11) 0.0080(8) 0.0138(9) 0.0030(8)
C37 0.0299(12) 0.0359(13) 0.0389(13) 0.0080(10) 0.0216(10) 0.0070(9)
C38 0.0208(11) 0.0279(11) 0.0304(11) -0.0012(9) 0.0074(9) 0.0059(8)
C39 0.0235(11) 0.0191(10) 0.0231(10) -0.0005(7) 0.0037(8) 0.0005(8)
C40 0.0215(10) 0.0226(10) 0.0165(9) 0.0002(7) 0.0049(8) -0.0005(7)
C41 0.0211(10) 0.0241(10) 0.0181(9) -0.0013(7) 0.0063(8) -0.0055(8)
C42 0.0356(13) 0.0260(11) 0.0258(11) -0.0016(8) 0.0028(9) -0.0038(9)
C43 0.0520(16) 0.0257(12) 0.0333(12) -0.0069(10) 0.0036(11) -0.0058(10)
C44 0.0421(14) 0.0412(14) 0.0209(11) -0.0058(9) -0.0011(10) -0.0149(11)
C45 0.0303(13) 0.0398(13) 0.0229(11) 0.0000(9) -0.0019(9) -0.0019(10)
C46 0.0265(11) 0.0279(11) 0.0234(10) -0.0011(8) 0.0029(9) -0.0018(8)

loop_
_atom_type_symbol
_atom_type_description
_atom_type_scat_dispersion_real
_atom_type_scat_dispersion_imag
_atom_type_scat_source
C C 0.0033 0.0016 'International Tables Vol C Tables 4.2.6.8 and 6.1.1.4'
H H 0.0000 0.0000 'International Tables Vol C Tables 4.2.6.8 and 6.1.1.4'
N N 0.0061 0.0033 'International Tables Vol C Tables 4.2.6.8 and 6.1.1.4'
P P 0.1023 0.0942 'International Tables Vol C Tables 4.2.6.8 and 6.1.1.4'
O O 0.0106 0.0060 'International Tables Vol C Tables 4.2.6.8 and 6.1.1.4'
Ru Ru -1.2594 0.8363 'International Tables Vol C Tables 4.2.6.8 and 6.1.1.4'

loop_
_geom_angle_atom_site_label_1
_geom_angle_atom_site_label_2
_geom_angle_atom_site_label_3
_geom_angle
C1 Ru1 C2 100.10(8)
C1 Ru1 P1 96.90(6)
C2 Ru1 P1 99.03(5)
C1 Ru1 P2 94.13(6)
C2 Ru1 P2 100.42(5)
P1 Ru1 P2 155.549(19)
C11 P1 C23 100.45(9)
C11 P1 C17 101.83(9)
C23 P1 C17 100.01(9)
C11 P1 Ru1 119.18(6)
C23 P1 Ru1 116.06(7)
C17 P1 Ru1 116.26(6)
C29 P2 C41 102.63(8)
C29 P2 C35 97.52(8)
C41 P2 C35 102.34(9)
C29 P2 Ru1 118.50(6)
C41 P2 Ru1 117.10(7)
C35 P2 Ru1 115.72(6)
C2 N1 C3 111.65(16)
C2 N1 C5 126.54(17)
C3 N1 C5 121.81(16)
C2 N2 C4 112.30(16)
C2 N2 C8 124.93(16)
C4 N2 C8 122.53(16)
O1 C1 Ru1 176.19(18)
N2 C2 N1 102.37(16)
N2 C2 Ru1 128.12(13)
N1 C2 Ru1 129.14(13)
C4 C3 N1 106.99(18)
C3 C4 N2 106.68(18)
N1 C5 C6 110.66(18)
N1 C5 C7 110.85(18)
C6 C5 C7 112.26(18)
N2 C8 C10 109.90(16)
N2 C8 C9 110.82(17)
C10 C8 C9 112.11(17)
C12 C11 C16 118.2(2)
C12 C11 P1 124.56(16)
C16 C11 P1 117.26(16)
C11 C12 C13 121.0(2)
C14 C13 C12 119.7(2)
C13 C14 C15 120.1(2)
C14 C15 C16 120.2(2)
C15 C16 C11 120.8(2)
C18 C17 C22 117.67(18)
C18 C17 P1 122.54(16)
C22 C17 P1 119.77(15)
C17 C18 C19 121.0(2)
C20 C19 C18 120.4(2)
C19 C20 C21 119.46(19)
C20 C21 C22 120.1(2)
C21 C22 C17 121.4(2)
C24 C23 C28 118.6(2)
C24 C23 P1 120.63(16)
C28 C23 P1 120.64(17)
C23 C24 C25 120.6(2)
C26 C25 C24 120.6(2)
C25 C26 C27 119.4(2)
C26 C27 C28 120.5(2)
C23 C28 C27 120.4(2)
C30 C29 C34 118.48(17)
C30 C29 P2 115.83(14)
C34 C29 P2 125.25(15)
C31 C30 C29 120.89(18)
C32 C31 C30 120.01(19)
C31 C32 C33 119.73(19)
C34 C33 C32 120.43(18)
C33 C34 C29 120.37(19)
C36 C35 C40 117.75(18)
C36 C35 P2 119.56(15)
C40 C35 P2 122.67(14)
C37 C36 C35 121.04(19)
C38 C37 C36 120.5(2)
C39 C38 C37 119.49(19)
C38 C39 C40 120.17(19)
C39 C40 C35 121.07(18)
C46 C41 C42 118.12(18)
C46 C41 P2 121.58(15)
C42 C41 P2 120.27(15)
C43 C42 C41 120.8(2)
C42 C43 C44 120.2(2)
C45 C44 C43 119.5(2)
C44 C45 C46 120.5(2)
C45 C46 C41 120.88(19)

loop_
_geom_bond_atom_site_label_1
_geom_bond_atom_site_label_2
_geom_bond_distance
Ru1 C1 1.900(2)
Ru1 C2 2.1604(19)
Ru1 P1 2.2982(5)
Ru1 P2 2.3075(5)
P1 C11 1.845(2)
P1 C23 1.849(2)
P1 C17 1.8507(19)
P2 C29 1.8379(19)
P2 C41 1.8525(19)
P2 C35 1.8539(19)
O1 C1 1.151(2)
N1 C2 1.378(2)
N1 C3 1.387(3)
N1 C5 1.468(2)
N2 C2 1.369(2)
N2 C4 1.384(3)
N2 C8 1.471(2)
C3 C4 1.338(3)
C5 C6 1.518(3)
C5 C7 1.525(3)
C8 C10 1.517(3)
C8 C9 1.521(3)
C11 C12 1.392(3)
C11 C16 1.394(3)
C12 C13 1.396(3)
C13 C14 1.377(4)
C14 C15 1.382(4)
C15 C16 1.387(3)
C17 C18 1.391(3)
C17 C22 1.395(3)
C18 C19 1.395(3)
C19 C20 1.375(3)
C20 C21 1.385(3)
C21 C22 1.386(3)
C23 C24 1.391(3)
C23 C28 1.393(3)
C24 C25 1.390(3)
C25 C26 1.376(4)
C26 C27 1.383(4)
C27 C28 1.393(3)
C29 C30 1.396(3)
C29 C34 1.399(3)
C30 C31 1.388(3)
C31 C32 1.384(3)
C32 C33 1.389(3)
C33 C34 1.386(3)
C35 C36 1.394(3)
C35 C40 1.396(3)
C36 C37 1.385(3)
C37 C38 1.381(3)
C38 C39 1.380(3)
C39 C40 1.390(3)
C41 C46 1.392(3)
C41 C42 1.398(3)
C42 C43 1.389(3)
C43 C44 1.391(3)
C44 C45 1.374(3)
C45 C46 1.394(3)
